data_1505253
loop_
_publ_author_name
'Su, Kuan-Jen'
'Mieusset, Jean-Luc'
'Arion, Vladimir B.'
'Brecker, Lothar'
'Brinker, Udo H.'

_publ_section_title
;
 Cope rearrangement versus a novel tandem retro-Diels-Alder-Diels-Alder
 reaction with role reversal.
;
_journal_issue 1
_journal_name_full 'Organic letters'
_journal_page_first 113
_journal_page_last 115
_journal_paper_doi 10.1021/ol0626793
_journal_volume 9
_journal_year 2007
_chemical_formula_sum 'C11 H12 Br2'
_chemical_formula_weight 304.03
_chemical_name_systematic
; 
4,5exo-dibromo-endo-tricyclo[6.2.1.0^2,7^]undeca-3,9-diene   
;
_space_group_IT_number 33
_symmetry_cell_setting orthorhombic
_symmetry_space_group_name_Hall 'P 2c -2n'
_symmetry_space_group_name_H-M 'P n a 21'
_atom_sites_solution_hydrogens geom
_atom_sites_solution_primary direct
_atom_sites_solution_secondary difmap
_audit_creation_method SHELXL-97
_cell_angle_alpha 90.00
_cell_angle_beta 90.00
_cell_angle_gamma 90.00
_cell_formula_units_Z 8
_cell_length_a 13.0891(12)
_cell_length_b 10.9312(9)
_cell_length_c 14.5270(13)
_cell_measurement_temperature 100(2)
_cell_volume 2078.5(3)
_computing_structure_refinement 'SHELXL-97 (Sheldrick, 1997)'
_computing_structure_solution 'SHELXS-97 (Sheldrick, 1990)'
_diffrn_ambient_temperature 100(2)
_diffrn_measured_fraction_theta_full 1.000
_diffrn_measured_fraction_theta_max 1.000
_diffrn_radiation_monochromator graphite
_diffrn_radiation_source 'fine-focus sealed tube'
_diffrn_radiation_type MoK\a
_diffrn_radiation_wavelength 0.71073
_diffrn_reflns_av_R_equivalents 0.0461
_diffrn_reflns_av_sigmaI/netI 0.0312
_diffrn_reflns_limit_h_max 17
_diffrn_reflns_limit_h_min -16
_diffrn_reflns_limit_k_max 14
_diffrn_reflns_limit_k_min -14
_diffrn_reflns_limit_l_max 19
_diffrn_reflns_limit_l_min -19
_diffrn_reflns_number 42389
_diffrn_reflns_theta_full 29.12
_diffrn_reflns_theta_max 29.12
_diffrn_reflns_theta_min 2.33
_exptl_absorpt_coefficient_mu 7.749
_exptl_absorpt_correction_T_max 0.3360
_exptl_absorpt_correction_T_min 0.1476
_exptl_absorpt_correction_type multi-scan
_exptl_absorpt_process_details SADABS
_exptl_crystal_density_diffrn 1.943
_exptl_crystal_density_method 'not measured'
_exptl_crystal_description block
_exptl_crystal_F_000 1184
_exptl_crystal_size_max 0.40
_exptl_crystal_size_mid 0.30
_exptl_crystal_size_min 0.18
_refine_diff_density_max 1.362
_refine_diff_density_min -0.830
_refine_diff_density_rms 0.117
_refine_ls_abs_structure_details 'Flack H D (1983), Acta Cryst. A39, 876-881'
_refine_ls_abs_structure_Flack 0.354(11)
_refine_ls_extinction_method none
_refine_ls_goodness_of_fit_ref 1.039
_refine_ls_hydrogen_treatment constr
_refine_ls_matrix_type full
_refine_ls_number_parameters 236
_refine_ls_number_reflns 5584
_refine_ls_number_restraints 1
_refine_ls_restrained_S_all 1.039
_refine_ls_R_factor_all 0.0387
_refine_ls_R_factor_gt 0.0277
_refine_ls_shift/su_max 0.001
_refine_ls_shift/su_mean 0.000
_refine_ls_structure_factor_coef Fsqd
_refine_ls_weighting_details 'calc w=1/[\s^2^(Fo^2^)+(0.0386P)^2^+0.6894P] where P=(Fo^2^+2Fc^2^)/3'
_refine_ls_weighting_scheme calc
_refine_ls_wR_factor_gt 0.0627
_refine_ls_wR_factor_ref 0.0669
_reflns_number_gt 4868
_reflns_number_total 5584
_reflns_threshold_expression >2sigma(I)
_cod_data_source_file ol0626793si20061102_084636.cif
_cod_data_source_block KUSU70
_cod_original_sg_symbol_H-M Pna2(1)
_cod_database_code 1505253

loop_
_symmetry_equiv_pos_as_xyz
'x, y, z'
'-x, -y, z+1/2'
'x+1/2, -y+1/2, z'
'-x+1/2, y+1/2, z+1/2'

loop_
_atom_site_label
_atom_site_type_symbol
_atom_site_fract_x
_atom_site_fract_y
_atom_site_fract_z
_atom_site_U_iso_or_equiv
_atom_site_adp_type
_atom_site_occupancy
_atom_site_symmetry_multiplicity
_atom_site_calc_flag
_atom_site_refinement_flags
Br1 Br 1.13627(3) 0.44325(3) 1.01247(2) 0.01828(9) Uani 1 1 d .
Br2 Br 1.10776(3) 0.09445(3) 0.99063(2) 0.01642(8) Uani 1 1 d .
C1 C 0.9591(3) 0.3249(3) 0.6931(2) 0.0156(7) Uani 1 1 d .
H1 H 1.0018 0.3653 0.6448 0.019 Uiso 1 1 calc R
C2 C 1.0187(3) 0.2658(3) 0.7753(3) 0.0138(7) Uani 1 1 d .
H2 H 1.0751 0.2148 0.7491 0.017 Uiso 1 1 calc R
C3 C 1.0652(2) 0.3554(3) 0.8410(2) 0.0140(7) Uani 1 1 d .
H3 H 1.0960 0.4275 0.8172 0.017 Uiso 1 1 calc R
C4 C 1.0648(3) 0.3373(3) 0.9311(2) 0.0116(7) Uani 1 1 d .
C5 C 1.0103(3) 0.2347(3) 0.9757(3) 0.0123(7) Uani 1 1 d .
H5 H 0.9876 0.2617 1.0382 0.015 Uiso 1 1 calc R
C6 C 0.9166(3) 0.1982(3) 0.9205(3) 0.0169(7) Uani 1 1 d .
H6A H 0.8643 0.2631 0.9268 0.020 Uiso 1 1 calc R
H6B H 0.8879 0.1222 0.9470 0.020 Uiso 1 1 calc R
C7 C 0.9375(3) 0.1772(3) 0.8183(2) 0.0137(7) Uani 1 1 d .
H7 H 0.9616 0.0911 0.8098 0.016 Uiso 1 1 calc R
C8 C 0.8417(3) 0.1986(4) 0.7548(3) 0.0196(8) Uani 1 1 d .
H8 H 0.7875 0.1343 0.7574 0.024 Uiso 1 1 calc R
C9 C 0.8070(3) 0.3273(4) 0.7715(3) 0.0217(9) Uani 1 1 d .
H9 H 0.7463 0.3506 0.8029 0.026 Uiso 1 1 calc R
C10 C 0.8748(3) 0.4033(4) 0.7353(3) 0.0201(8) Uani 1 1 d .
H10 H 0.8716 0.4901 0.7356 0.024 Uiso 1 1 calc R
C11 C 0.8959(3) 0.2146(3) 0.6613(3) 0.0194(7) Uani 1 1 d .
H11A H 0.9385 0.1433 0.6444 0.023 Uiso 1 1 calc R
H11B H 0.8481 0.2348 0.6107 0.023 Uiso 1 1 calc R
Br3 Br 0.60921(3) 0.56275(3) 0.66490(2) 0.01636(8) Uani 1 1 d .
Br4 Br 0.64332(3) 0.90757(3) 0.66496(2) 0.01743(8) Uani 1 1 d .
C12 C 0.8105(3) 0.6920(3) 0.9692(2) 0.0182(8) Uani 1 1 d .
H12 H 0.7725 0.6493 1.0195 0.022 Uiso 1 1 calc R
C13 C 0.7431(3) 0.7476(3) 0.8897(3) 0.0110(7) Uani 1 1 d .
H13 H 0.6876 0.7968 0.9190 0.013 Uiso 1 1 calc R
C14 C 0.6938(3) 0.6565(3) 0.8276(2) 0.0129(7) Uani 1 1 d .
H14 H 0.6650 0.5847 0.8538 0.015 Uiso 1 1 calc R
C15 C 0.6884(2) 0.6717(3) 0.7375(2) 0.0112(7) Uani 1 1 d .
C16 C 0.7411(3) 0.7707(3) 0.6865(3) 0.0127(7) Uani 1 1 d .
H16 H 0.7635 0.7379 0.6255 0.015 Uiso 1 1 calc R
C17 C 0.8345(3) 0.8138(3) 0.7387(2) 0.0150(7) Uani 1 1 d .
H17A H 0.8600 0.8898 0.7095 0.018 Uiso 1 1 calc R
H17B H 0.8887 0.7512 0.7326 0.018 Uiso 1 1 calc R
C18 C 0.8169(3) 0.8387(3) 0.8409(2) 0.0158(7) Uani 1 1 d .
H18 H 0.7897 0.9236 0.8483 0.019 Uiso 1 1 calc R
C19 C 0.9173(3) 0.8254(3) 0.9003(3) 0.0209(8) Uani 1 1 d .
H19 H 0.9681 0.8932 0.8946 0.025 Uiso 1 1 calc R
C20 C 0.9577(3) 0.6976(4) 0.8840(3) 0.0206(8) Uani 1 1 d .
H20 H 1.0179 0.6771 0.8509 0.025 Uiso 1 1 calc R
C21 C 0.8947(3) 0.6196(3) 0.9239(3) 0.0179(8) Uani 1 1 d .
H21 H 0.9012 0.5330 0.9240 0.021 Uiso 1 1 calc R
C22 C 0.8684(3) 0.8079(4) 0.9973(3) 0.0252(9) Uani 1 1 d .
H22A H 0.9196 0.7930 1.0462 0.030 Uiso 1 1 calc R
H22B H 0.8225 0.8760 1.0150 0.030 Uiso 1 1 calc R

loop_
_atom_site_aniso_label
_atom_site_aniso_U_11
_atom_site_aniso_U_22
_atom_site_aniso_U_33
_atom_site_aniso_U_23
_atom_site_aniso_U_13
_atom_site_aniso_U_12
Br1 0.0247(2) 0.01485(19) 0.01526(18) 0.00026(15) -0.00734(16) -0.00262(14)
Br2 0.02447(19) 0.01293(17) 0.01185(16) -0.00059(14) -0.00149(15) 0.00302(14)
C1 0.0209(18) 0.0175(17) 0.0083(16) -0.0016(13) -0.0020(14) 0.0004(14)
C2 0.0161(18) 0.0154(18) 0.0098(18) 0.0005(13) 0.0014(14) 0.0003(13)
C3 0.0133(16) 0.0111(15) 0.0177(19) 0.0013(14) -0.0010(14) -0.0007(13)
C4 0.0144(17) 0.0096(16) 0.0107(16) -0.0020(13) -0.0007(13) 0.0007(12)
C5 0.0176(16) 0.0127(16) 0.0068(17) -0.0009(13) 0.0013(14) 0.0024(13)
C6 0.0154(17) 0.0195(18) 0.0158(18) 0.0023(15) 0.0018(14) -0.0034(13)
C7 0.0152(17) 0.0127(16) 0.0131(17) -0.0006(14) -0.0017(14) -0.0013(12)
C8 0.0169(18) 0.0225(19) 0.019(2) 0.0000(15) -0.0016(15) -0.0036(15)
C9 0.0179(19) 0.032(2) 0.0156(19) -0.0020(16) -0.0056(15) 0.0074(16)
C10 0.026(2) 0.0179(18) 0.0160(19) -0.0023(15) -0.0064(14) 0.0089(15)
C11 0.0219(17) 0.0214(17) 0.0148(17) -0.0029(16) -0.0033(16) 0.0020(14)
Br3 0.01916(17) 0.01537(17) 0.01457(16) -0.00140(15) -0.00497(16) -0.00217(12)
Br4 0.02474(18) 0.01290(16) 0.01466(16) 0.00006(16) -0.00344(17) 0.00321(13)
C12 0.0233(18) 0.0218(18) 0.0095(19) -0.0024(14) -0.0019(14) 0.0064(14)
C13 0.0142(17) 0.0147(18) 0.0041(17) -0.0018(12) -0.0010(13) 0.0019(12)
C14 0.0110(16) 0.0131(16) 0.0147(17) 0.0027(13) 0.0004(13) 0.0010(11)
C15 0.0144(16) 0.0077(16) 0.0114(17) -0.0033(12) -0.0006(13) -0.0010(12)
C16 0.0155(17) 0.0112(16) 0.0114(19) 0.0001(13) 0.0009(13) 0.0011(13)
C17 0.0138(17) 0.0166(18) 0.0146(18) 0.0015(14) 0.0005(14) -0.0029(13)
C18 0.0160(17) 0.0130(17) 0.018(2) -0.0013(14) -0.0058(14) -0.0003(12)
C19 0.0185(19) 0.0171(19) 0.027(2) 0.0009(15) -0.0112(16) -0.0028(14)
C20 0.0162(18) 0.0235(19) 0.022(2) -0.0043(16) -0.0078(15) 0.0038(14)
C21 0.0203(18) 0.0203(19) 0.0131(18) -0.0032(14) -0.0062(15) 0.0065(14)
C22 0.029(2) 0.022(2) 0.024(2) -0.0123(16) -0.0135(16) 0.0084(15)

loop_
_atom_type_symbol
_atom_type_description
_atom_type_scat_dispersion_real
_atom_type_scat_dispersion_imag
_atom_type_scat_source
C C 0.0033 0.0016 'International Tables Vol C Tables 4.2.6.8 and 6.1.1.4'
H H 0.0000 0.0000 'International Tables Vol C Tables 4.2.6.8 and 6.1.1.4'
Br Br -0.2901 2.4595 'International Tables Vol C Tables 4.2.6.8 and 6.1.1.4'

loop_
_geom_angle_atom_site_label_1
_geom_angle_atom_site_label_2
_geom_angle_atom_site_label_3
_geom_angle
C10 C1 C11 99.9(3)
C10 C1 C2 106.6(3)
C11 C1 C2 100.0(3)
C3 C2 C1 114.8(3)
C3 C2 C7 115.2(3)
C1 C2 C7 102.8(3)
C4 C3 C2 122.1(3)
C3 C4 C5 123.3(3)
C3 C4 Br1 121.4(3)
C5 C4 Br1 115.3(3)
C4 C5 C6 110.9(3)
C4 C5 Br2 108.7(2)
C6 C5 Br2 111.7(2)
C5 C6 C7 114.1(3)
C6 C7 C2 114.6(3)
C6 C7 C8 113.8(3)
C2 C7 C8 102.4(3)
C9 C8 C11 100.1(3)
C9 C8 C7 106.7(3)
C11 C8 C7 99.6(3)
C10 C9 C8 108.7(4)
C9 C10 C1 107.0(3)
C1 C11 C8 94.1(3)
C21 C12 C22 100.9(3)
C21 C12 C13 106.9(3)
C22 C12 C13 98.9(3)
C14 C13 C18 114.9(3)
C14 C13 C12 115.4(3)
C18 C13 C12 103.5(3)
C15 C14 C13 122.5(3)
C14 C15 C16 124.3(3)
C14 C15 Br3 120.0(3)
C16 C15 Br3 115.7(2)
C15 C16 C17 110.7(3)
C15 C16 Br4 109.1(2)
C17 C16 Br4 111.3(2)
C16 C17 C18 114.8(3)
C17 C18 C13 115.0(3)
C17 C18 C19 112.9(3)
C13 C18 C19 102.0(3)
C20 C19 C22 99.9(3)
C20 C19 C18 106.9(3)
C22 C19 C18 99.4(3)
C21 C20 C19 108.1(3)
C20 C21 C12 107.9(3)
C12 C22 C19 93.6(3)

loop_
_geom_bond_atom_site_label_1
_geom_bond_atom_site_label_2
_geom_bond_distance
Br1 C4 1.901(3)
Br2 C5 2.006(3)
C1 C10 1.525(5)
C1 C11 1.533(5)
C1 C2 1.566(5)
C2 C3 1.497(5)
C2 C7 1.567(5)
C3 C4 1.325(5)
C4 C5 1.478(5)
C5 C6 1.520(5)
C6 C7 1.527(5)
C7 C8 1.574(5)
C8 C9 1.498(5)
C8 C11 1.542(5)
C9 C10 1.325(5)
Br3 C15 1.899(3)
Br4 C16 1.994(3)
C12 C21 1.508(5)
C12 C22 1.531(5)
C12 C13 1.575(5)
C13 C14 1.491(5)
C13 C18 1.557(5)
C14 C15 1.321(5)
C15 C16 1.482(5)
C16 C17 1.514(5)
C17 C18 1.527(5)
C18 C19 1.579(5)
C19 C20 1.512(5)
C19 C22 1.559(6)
C20 C21 1.320(5)

loop_
_geom_torsion_atom_site_label_1
_geom_torsion_atom_site_label_2
_geom_torsion_atom_site_label_3
_geom_torsion_atom_site_label_4
_geom_torsion
C10 C1 C2 C3 -58.9(4)
C11 C1 C2 C3 -162.5(3)
C10 C1 C2 C7 66.9(3)
C11 C1 C2 C7 -36.7(3)
C1 C2 C3 C4 140.2(4)
C7 C2 C3 C4 21.1(5)
C2 C3 C4 C5 -6.2(5)
C2 C3 C4 Br1 173.5(3)
C3 C4 C5 C6 -30.1(5)
Br1 C4 C5 C6 150.3(2)
C3 C4 C5 Br2 93.1(4)
Br1 C4 C5 Br2 -86.6(3)
C4 C5 C6 C7 50.3(4)
Br2 C5 C6 C7 -71.1(3)
C5 C6 C7 C2 -36.3(4)
C5 C6 C7 C8 -153.7(3)
C3 C2 C7 C6 1.4(4)
C1 C2 C7 C6 -124.2(3)
C3 C2 C7 C8 125.1(3)
C1 C2 C7 C8 -0.4(3)
C6 C7 C8 C9 57.7(4)
C2 C7 C8 C9 -66.6(3)
C6 C7 C8 C11 161.4(3)
C2 C7 C8 C11 37.1(3)
C11 C8 C9 C10 -32.6(4)
C7 C8 C9 C10 70.7(4)
C8 C9 C10 C1 -0.4(4)
C11 C1 C10 C9 33.5(4)
C2 C1 C10 C9 -70.2(4)
C10 C1 C11 C8 -49.7(3)
C2 C1 C11 C8 59.3(3)
C9 C8 C11 C1 49.7(3)
C7 C8 C11 C1 -59.4(3)
C21 C12 C13 C14 60.7(4)
C22 C12 C13 C14 165.0(3)
C21 C12 C13 C18 -65.7(3)
C22 C12 C13 C18 38.7(3)
C18 C13 C14 C15 -18.7(5)
C12 C13 C14 C15 -139.0(4)
C13 C14 C15 C16 8.1(5)
C13 C14 C15 Br3 -171.8(2)
C14 C15 C16 C17 25.4(5)
Br3 C15 C16 C17 -154.6(2)
C14 C15 C16 Br4 -97.3(4)
Br3 C15 C16 Br4 82.6(3)
C15 C16 C17 C18 -47.3(4)
Br4 C16 C17 C18 74.2(3)
C16 C17 C18 C13 37.8(4)
C16 C17 C18 C19 154.4(3)
C14 C13 C18 C17 -5.1(4)
C12 C13 C18 C17 121.6(3)
C14 C13 C18 C19 -127.7(3)
C12 C13 C18 C19 -1.0(3)
C17 C18 C19 C20 -56.8(4)
C13 C18 C19 C20 67.2(4)
C17 C18 C19 C22 -160.2(3)
C13 C18 C19 C22 -36.3(3)
C22 C19 C20 C21 33.1(4)
C18 C19 C20 C21 -70.0(4)
C19 C20 C21 C12 -0.6(4)
C22 C12 C21 C20 -32.8(4)
C13 C12 C21 C20 70.0(4)
C21 C12 C22 C19 49.1(3)
C13 C12 C22 C19 -60.2(3)
C20 C19 C22 C12 -49.1(3)
C18 C19 C22 C12 60.0(3)
